data_8105508
loop_
_publ_author_name
'Lee, See Mun'
'Lo, Kong Mun'
'Tiekink, Edward R.T.'

_publ_section_title
;
 Crystal structure of ethane-1,2-diylbis(diphenylphosphine oxide) --
 dihydrogenperoxide (1/2), C26H28O6P2
;
_journal_issue 6
_journal_name_full 'Zeitschrift f\"ur Kristallographie - New Crystal Structures'
_journal_page_first 1511
_journal_page_last 1513
_journal_paper_doi 10.1515/ncrs-2020-0373
_journal_volume 235
_journal_year 2020
_chemical_formula_moiety 'C26 H24 O2 P2, 2(H2 O2)'
_chemical_formula_sum 'C26 H28 O6 P2'
_chemical_formula_weight 498.42
_space_group_crystal_system monoclinic
_space_group_IT_number 15
_space_group_name_Hall '-C 2yc'
_space_group_name_H-M_alt 'C 1 2/c 1'
_atom_sites_solution_hydrogens mixed
_atom_sites_solution_primary direct
_atom_sites_solution_secondary difmap
_audit_creation_method SHELXL-2018/3
_cell_angle_alpha 90
_cell_angle_beta 95.7380(10)
_cell_angle_gamma 90
_cell_formula_units_Z 4
_cell_length_a 12.85820(10)
_cell_length_b 12.46640(10)
_cell_length_c 15.43580(10)
_cell_measurement_reflns_used 11228
_cell_measurement_temperature 100(2)
_cell_measurement_theta_max 76.3990
_cell_measurement_theta_min 4.8960
_cell_volume 2461.89(3)
_computing_cell_refinement 'CrysAlisPro [1]'
_computing_data_collection 'CrysAlisPro [1]'
_computing_data_reduction 'CrysAlisPro [1]'
_computing_molecular_graphics 'ORTEP-3 for Windows [4]'
_computing_publication_material 'SHELXL-2018/3 [3]'
_computing_structure_refinement 'SHELXL-2018/3 [3]'
_computing_structure_solution 'SHELXT 2014/5 [2]'
_diffrn_ambient_environment N~2~
_diffrn_ambient_temperature 100(2)
_diffrn_detector 'CCD plate'
_diffrn_detector_area_resol_mean 5.2558
_diffrn_detector_type AtlasS2
_diffrn_measured_fraction_theta_full 1.000
_diffrn_measured_fraction_theta_max 1.000
_diffrn_measurement_device 'four-circle diffractometer'
_diffrn_measurement_device_type 'XtaLAB Synergy, Dualflex, AtlasS2'
_diffrn_measurement_method '\w scans'
_diffrn_radiation_monochromator mirror
_diffrn_radiation_type CuK\a
_diffrn_radiation_wavelength 1.54184
_diffrn_reflns_av_R_equivalents 0.0227
_diffrn_reflns_av_unetI/netI 0.0136
_diffrn_reflns_Laue_measured_fraction_full 1.000
_diffrn_reflns_Laue_measured_fraction_max 1.000
_diffrn_reflns_limit_h_max 15
_diffrn_reflns_limit_h_min -15
_diffrn_reflns_limit_k_max 13
_diffrn_reflns_limit_k_min -14
_diffrn_reflns_limit_l_max 18
_diffrn_reflns_limit_l_min -18
_diffrn_reflns_number 15092
_diffrn_reflns_point_group_measured_fraction_full 1.000
_diffrn_reflns_point_group_measured_fraction_max 1.000
_diffrn_reflns_theta_full 67.049
_diffrn_reflns_theta_max 67.049
_diffrn_reflns_theta_min 4.953
_diffrn_source 'micro-focus sealed X-ray tube'
_exptl_absorpt_coefficient_mu 1.940
_exptl_absorpt_correction_T_max 1.000
_exptl_absorpt_correction_T_min 0.582
_exptl_absorpt_process_details 'CrysAlisPro [1]'
_exptl_crystal_colour colourless
_exptl_crystal_density_diffrn 1.345
_exptl_crystal_description block
_exptl_crystal_F_000 1048
_exptl_crystal_size_max 0.206
_exptl_crystal_size_mid 0.183
_exptl_crystal_size_min 0.162
_refine_diff_density_max 0.298
_refine_diff_density_min -0.306
_refine_diff_density_rms 0.044
_refine_ls_extinction_coef .
_refine_ls_extinction_method none
_refine_ls_goodness_of_fit_ref 1.062
_refine_ls_hydrogen_treatment mixed
_refine_ls_matrix_type full
_refine_ls_number_parameters 160
_refine_ls_number_reflns 2209
_refine_ls_number_restraints 2
_refine_ls_restrained_S_all 1.062
_refine_ls_R_factor_all 0.0301
_refine_ls_R_factor_gt 0.0296
_refine_ls_shift/su_max 0.001
_refine_ls_shift/su_mean 0.000
_refine_ls_structure_factor_coef Fsqd
_refine_ls_weighting_details 'w=1/[\s^2^(Fo^2^)+(0.0435P)^2^+2.2877P] where P=(Fo^2^+2Fc^2^)/3'
_refine_ls_weighting_scheme calc
_refine_ls_wR_factor_gt 0.0804
_refine_ls_wR_factor_ref 0.0809
_reflns_Friedel_coverage 0.000
_reflns_Friedel_fraction_full .
_reflns_Friedel_fraction_max .
_reflns_number_gt 2150
_reflns_number_total 2209
_reflns_threshold_expression 'I > 2\s(I)'
_cod_data_source_file suppl_ncrs-2020-0373_suppl.cif
_cod_data_source_block shelx
_cod_original_sg_symbol_H-M 'C 2/c'
_cod_database_code 8105508
_shelx_shelxl_version_number 2018/3
_shelx_space_group_comment
;
The symmetry employed for this shelxl refinement is uniquely defined
by the following loop, which should always be used as a source of
symmetry information in preference to the above space-group names.
They are only intended as comments.
;
_shelx_estimated_absorpt_t_min 0.691
_shelx_estimated_absorpt_t_max 0.744

loop_
_space_group_symop_operation_xyz
'x, y, z'
'-x, y, -z+1/2'
'x+1/2, y+1/2, z'
'-x+1/2, y+1/2, -z+1/2'
'-x, -y, -z'
'x, -y, z-1/2'
'-x+1/2, -y+1/2, -z'
'x+1/2, -y+1/2, z-1/2'

loop_
_atom_site_label
_atom_site_type_symbol
_atom_site_fract_x
_atom_site_fract_y
_atom_site_fract_z
_atom_site_U_iso_or_equiv
_atom_site_adp_type
_atom_site_occupancy
_atom_site_site_symmetry_order
_atom_site_calc_flag
_atom_site_refinement_flags_posn
_atom_site_refinement_flags_adp
_atom_site_refinement_flags_occupancy
_atom_site_disorder_assembly
_atom_site_disorder_group
P1 P 0.63489(2) 0.26828(3) 0.59742(2) 0.01656(13) Uani 1 1 d . . . . .
O1 O 0.59865(7) 0.38168(7) 0.58138(6) 0.0237(2) Uani 1 1 d . . . . .
O2 O 0.43878(8) 0.50768(9) 0.61936(7) 0.0340(3) Uani 1 1 d D . . . .
H2O H 0.4859(13) 0.4626(14) 0.6090(13) 0.051 Uiso 1 1 d D U . . .
O3 O 0.35955(8) 0.48151(8) 0.54863(7) 0.0288(2) Uani 1 1 d D . . . .
H3O H 0.3763(15) 0.5234(14) 0.5092(10) 0.043 Uiso 1 1 d D U . . .
C1 C 0.70133(10) 0.21716(10) 0.50803(8) 0.0189(3) Uani 1 1 d . . . . .
H1A H 0.722360 0.141903 0.520530 0.023 Uiso 1 1 calc R U . . .
H1B H 0.652174 0.217443 0.454403 0.023 Uiso 1 1 calc R U . . .
C2 C 0.72539(10) 0.25872(11) 0.69350(9) 0.0191(3) Uani 1 1 d . . . . .
C3 C 0.72370(12) 0.33851(12) 0.75690(9) 0.0271(3) Uani 1 1 d . . . . .
H3 H 0.673794 0.394817 0.749830 0.033 Uiso 1 1 calc R U . . .
C4 C 0.79545(14) 0.33498(15) 0.83033(10) 0.0392(4) Uani 1 1 d . . . . .
H4 H 0.794386 0.388761 0.873841 0.047 Uiso 1 1 calc R U . . .
C5 C 0.86859(13) 0.25311(16) 0.84022(10) 0.0404(4) Uani 1 1 d . . . . .
H5 H 0.918517 0.252028 0.889932 0.048 Uiso 1 1 calc R U . . .
C6 C 0.86953(11) 0.17316(15) 0.77849(10) 0.0330(4) Uani 1 1 d . . . . .
H6 H 0.919017 0.116537 0.786364 0.040 Uiso 1 1 calc R U . . .
C7 C 0.79819(10) 0.17552(12) 0.70497(9) 0.0242(3) Uani 1 1 d . . . . .
H7 H 0.798836 0.120552 0.662406 0.029 Uiso 1 1 calc R U . . .
C8 C 0.52740(10) 0.17782(11) 0.60555(8) 0.0199(3) Uani 1 1 d . . . . .
C9 C 0.54213(13) 0.07445(14) 0.63811(14) 0.0473(5) Uani 1 1 d . . . . .
H9 H 0.610143 0.051141 0.659748 0.057 Uiso 1 1 calc R U . . .
C10 C 0.45788(14) 0.00518(14) 0.63914(15) 0.0505(5) Uani 1 1 d . . . . .
H10 H 0.468471 -0.065331 0.661640 0.061 Uiso 1 1 calc R U . . .
C11 C 0.35935(11) 0.03781(12) 0.60787(10) 0.0289(3) Uani 1 1 d . . . . .
H11 H 0.301837 -0.009874 0.608741 0.035 Uiso 1 1 calc R U . . .
C12 C 0.34422(11) 0.13987(12) 0.57526(10) 0.0294(3) Uani 1 1 d . . . . .
H12 H 0.276095 0.162318 0.553135 0.035 Uiso 1 1 calc R U . . .
C13 C 0.42762(11) 0.21037(12) 0.57440(10) 0.0247(3) Uani 1 1 d . . . . .
H13 H 0.416277 0.281034 0.552429 0.030 Uiso 1 1 calc R U . . .

loop_
_atom_site_aniso_label
_atom_site_aniso_U_11
_atom_site_aniso_U_22
_atom_site_aniso_U_33
_atom_site_aniso_U_23
_atom_site_aniso_U_13
_atom_site_aniso_U_12
P1 0.01414(19) 0.0149(2) 0.0212(2) 0.00207(11) 0.00452(13) 0.00250(11)
O1 0.0205(5) 0.0172(5) 0.0346(5) 0.0055(4) 0.0081(4) 0.0049(4)
O2 0.0263(5) 0.0361(6) 0.0393(6) -0.0092(5) 0.0020(4) 0.0109(4)
O3 0.0215(5) 0.0263(5) 0.0384(6) 0.0090(4) 0.0022(4) 0.0004(4)
C1 0.0167(6) 0.0212(6) 0.0189(6) -0.0003(5) 0.0027(5) 0.0009(5)
C2 0.0166(6) 0.0213(6) 0.0204(7) 0.0006(5) 0.0069(5) -0.0013(5)
C3 0.0321(8) 0.0238(7) 0.0270(7) -0.0031(6) 0.0104(6) -0.0029(6)
C4 0.0470(10) 0.0445(10) 0.0265(8) -0.0120(7) 0.0059(7) -0.0120(8)
C5 0.0306(8) 0.0659(12) 0.0236(8) -0.0016(7) -0.0028(6) -0.0065(8)
C6 0.0203(7) 0.0533(10) 0.0258(7) 0.0063(7) 0.0038(6) 0.0072(7)
C7 0.0199(6) 0.0316(8) 0.0216(7) 0.0005(6) 0.0046(5) 0.0050(6)
C8 0.0186(6) 0.0190(6) 0.0227(6) 0.0019(5) 0.0050(5) 0.0005(5)
C9 0.0232(8) 0.0308(9) 0.0850(14) 0.0257(9) -0.0080(8) -0.0025(7)
C10 0.0361(9) 0.0287(9) 0.0844(14) 0.0256(9) -0.0047(9) -0.0081(7)
C11 0.0253(7) 0.0287(8) 0.0336(8) -0.0033(6) 0.0078(6) -0.0090(6)
C12 0.0182(7) 0.0286(8) 0.0412(8) -0.0050(6) 0.0016(6) 0.0008(6)
C13 0.0207(7) 0.0208(7) 0.0324(7) -0.0007(6) 0.0015(6) 0.0020(5)

loop_
_atom_type_symbol
_atom_type_description
_atom_type_scat_dispersion_real
_atom_type_scat_dispersion_imag
_atom_type_scat_source
C C 0.0181 0.0091 'International Tables Vol C Tables 4.2.6.8 and 6.1.1.4'
H H 0.0000 0.0000 'International Tables Vol C Tables 4.2.6.8 and 6.1.1.4'
O O 0.0492 0.0322 'International Tables Vol C Tables 4.2.6.8 and 6.1.1.4'
P P 0.2955 0.4335 'International Tables Vol C Tables 4.2.6.8 and 6.1.1.4'

loop_
_geom_angle_atom_site_label_1
_geom_angle_atom_site_label_2
_geom_angle_atom_site_label_3
_geom_angle
_geom_angle_site_symmetry_1
_geom_angle_site_symmetry_3
O1 P1 C2 111.33(6) . .
O1 P1 C8 111.97(6) . .
C2 P1 C8 109.88(6) . .
O1 P1 C1 111.60(6) . .
C2 P1 C1 106.86(6) . .
C8 P1 C1 104.90(6) . .
O3 O2 H2O 99.7(14) . .
O2 O3 H3O 101.1(13) . .
C1 C1 P1 112.93(12) 7_656 .
C1 C1 H1A 109.0 7_656 .
P1 C1 H1A 109.0 . .
C1 C1 H1B 109.0 7_656 .
P1 C1 H1B 109.0 . .
H1A C1 H1B 107.8 . .
C7 C2 C3 119.80(13) . .
C7 C2 P1 121.67(10) . .
C3 C2 P1 118.51(11) . .
C4 C3 C2 119.58(14) . .
C4 C3 H3 120.2 . .
C2 C3 H3 120.2 . .
C5 C4 C3 120.09(15) . .
C5 C4 H4 120.0 . .
C3 C4 H4 120.0 . .
C6 C5 C4 120.57(15) . .
C6 C5 H5 119.7 . .
C4 C5 H5 119.7 . .
C5 C6 C7 119.95(15) . .
C5 C6 H6 120.0 . .
C7 C6 H6 120.0 . .
C6 C7 C2 119.99(14) . .
C6 C7 H7 120.0 . .
C2 C7 H7 120.0 . .
C13 C8 C9 119.03(13) . .
C13 C8 P1 118.94(10) . .
C9 C8 P1 121.95(11) . .
C10 C9 C8 120.23(15) . .
C10 C9 H9 119.9 . .
C8 C9 H9 119.9 . .
C11 C10 C9 120.43(15) . .
C11 C10 H10 119.8 . .
C9 C10 H10 119.8 . .
C12 C11 C10 119.68(14) . .
C12 C11 H11 120.2 . .
C10 C11 H11 120.2 . .
C11 C12 C13 120.56(13) . .
C11 C12 H12 119.7 . .
C13 C12 H12 119.7 . .
C8 C13 C12 120.07(13) . .
C8 C13 H13 120.0 . .
C12 C13 H13 120.0 . .

loop_
_geom_bond_atom_site_label_1
_geom_bond_atom_site_label_2
_geom_bond_distance
_geom_bond_site_symmetry_2
P1 O1 1.5013(9) .
P1 C2 1.7951(14) .
P1 C8 1.7978(13) .
P1 C1 1.8099(13) .
O2 O3 1.4539(15) .
O2 H2O 0.853(9) .
O3 H3O 0.845(9) .
C1 C1 1.536(2) 7_656
C1 H1A 0.9900 .
C1 H1B 0.9900 .
C2 C7 1.3965(19) .
C2 C3 1.397(2) .
C3 C4 1.389(2) .
C3 H3 0.9500 .
C4 C5 1.386(3) .
C4 H4 0.9500 .
C5 C6 1.380(2) .
C5 H5 0.9500 .
C6 C7 1.386(2) .
C6 H6 0.9500 .
C7 H7 0.9500 .
C8 C13 1.3851(19) .
C8 C9 1.389(2) .
C9 C10 1.387(2) .
C9 H9 0.9500 .
C10 C11 1.371(2) .
C10 H10 0.9500 .
C11 C12 1.375(2) .
C11 H11 0.9500 .
C12 C13 1.388(2) .
C12 H12 0.9500 .
C13 H13 0.9500 .

loop_
_geom_torsion_atom_site_label_1
_geom_torsion_atom_site_label_2
_geom_torsion_atom_site_label_3
_geom_torsion_atom_site_label_4
_geom_torsion
_geom_torsion_site_symmetry_1
_geom_torsion_site_symmetry_2
_geom_torsion_site_symmetry_3
_geom_torsion_site_symmetry_4
O1 P1 C1 C1 60.05(14) . . . 7_656
C2 P1 C1 C1 -61.87(14) . . . 7_656
C8 P1 C1 C1 -178.50(12) . . . 7_656
O1 P1 C2 C7 -155.67(11) . . . .
C8 P1 C2 C7 79.71(12) . . . .
C1 P1 C2 C7 -33.58(13) . . . .
O1 P1 C2 C3 22.79(12) . . . .
C8 P1 C2 C3 -101.84(11) . . . .
C1 P1 C2 C3 144.88(11) . . . .
C7 C2 C3 C4 0.8(2) . . . .
P1 C2 C3 C4 -177.69(11) . . . .
C2 C3 C4 C5 0.4(2) . . . .
C3 C4 C5 C6 -1.5(3) . . . .
C4 C5 C6 C7 1.3(3) . . . .
C5 C6 C7 C2 -0.1(2) . . . .
C3 C2 C7 C6 -1.0(2) . . . .
P1 C2 C7 C6 177.47(11) . . . .
O1 P1 C8 C13 17.14(13) . . . .
C2 P1 C8 C13 141.39(11) . . . .
C1 P1 C8 C13 -104.07(12) . . . .
O1 P1 C8 C9 -166.14(14) . . . .
C2 P1 C8 C9 -41.89(16) . . . .
C1 P1 C8 C9 72.65(15) . . . .
C13 C8 C9 C10 0.1(3) . . . .
P1 C8 C9 C10 -176.63(16) . . . .
C8 C9 C10 C11 0.2(3) . . . .
C9 C10 C11 C12 0.1(3) . . . .
C10 C11 C12 C13 -0.5(2) . . . .
C9 C8 C13 C12 -0.6(2) . . . .
P1 C8 C13 C12 176.25(11) . . . .
C11 C12 C13 C8 0.8(2) . . . .
